data_7052126
loop_
_publ_author_name
'Sessler, Jonathan L.'
'Barkey, Natalie M.'
'Pantos, G. Dan'
'Lynch, Vincent M.'

_publ_section_title
;
 Acyclic pyrrole-based anion receptors: design, synthesis, and
 anion-binding properties
;
_journal_issue 5
_journal_name_full 'New Journal of Chemistry'
_journal_page_first 646
_journal_paper_doi 10.1039/b615673h
_journal_volume 31
_journal_year 2007
_chemical_formula_moiety 'C27 H29 N5 O10, C H2 Cl2'
_chemical_formula_sum 'C28 H31 Cl2 N5 O10'
_chemical_formula_weight 668.48
_chemical_name_systematic
;
?
;
_space_group_IT_number 2
_symmetry_cell_setting triclinic
_symmetry_space_group_name_Hall '-P 1'
_symmetry_space_group_name_H-M 'P -1'
_atom_sites_solution_hydrogens geom
_atom_sites_solution_primary direct
_atom_sites_solution_secondary difmap
_audit_creation_method SHELXL-97
_cell_angle_alpha 75.915(2)
_cell_angle_beta 72.576(2)
_cell_angle_gamma 76.920(2)
_cell_formula_units_Z 2
_cell_length_a 11.6399(4)
_cell_length_b 12.1551(4)
_cell_length_c 12.5581(4)
_cell_measurement_reflns_used 6159
_cell_measurement_temperature 153(2)
_cell_measurement_theta_max 27.5
_cell_measurement_theta_min 3
_cell_volume 1621.52(10)
_computing_cell_refinement 'Collect software, Nonius B.V. 1998'
_computing_data_collection 'Collect software, Nonius B.V. 1998'
_computing_data_reduction
;
DENZO and Scalepack (Otwinoski and Minor, 1997)
;
_computing_molecular_graphics 'XP SHELXTL/PC, Siemens Analytical'
_computing_structure_refinement 'XL SHELXTL/PC, Siemens Analytical'
_computing_structure_solution
;

SIR97 - Altomare A., Burla M.C., Camalli M., Cascarano G.L., Giacovazzo C.,
Guagliardi A., Moliterni A.G.G., Polidori G.,Spagna R.
;
_diffrn_ambient_temperature 153(2)
_diffrn_measured_fraction_theta_full 0.997
_diffrn_measured_fraction_theta_max 0.997
_diffrn_measurement_device_type 'Nonius Kappa CCD'
_diffrn_measurement_method \w-scan
_diffrn_radiation_monochromator graphite
_diffrn_radiation_source 'fine-focus sealed tube'
_diffrn_radiation_type MoK\a
_diffrn_radiation_wavelength 0.71073
_diffrn_reflns_av_R_equivalents 0.0363
_diffrn_reflns_av_sigmaI/netI 0.0787
_diffrn_reflns_limit_h_max 13
_diffrn_reflns_limit_h_min -13
_diffrn_reflns_limit_k_max 14
_diffrn_reflns_limit_k_min -14
_diffrn_reflns_limit_l_max 14
_diffrn_reflns_limit_l_min -14
_diffrn_reflns_number 10314
_diffrn_reflns_theta_full 25.00
_diffrn_reflns_theta_max 25.00
_diffrn_reflns_theta_min 3.34
_exptl_absorpt_coefficient_mu 0.262
_exptl_absorpt_correction_type none
_exptl_crystal_colour colorless
_exptl_crystal_density_diffrn 1.369
_exptl_crystal_density_method 'not measured'
_exptl_crystal_description laths
_exptl_crystal_F_000 696
_exptl_crystal_size_max 0.42
_exptl_crystal_size_mid 0.20
_exptl_crystal_size_min 0.10
_refine_diff_density_max 0.352
_refine_diff_density_min -0.255
_refine_diff_density_rms 0.077
_refine_ls_extinction_coef 0.022(5)
_refine_ls_extinction_expression Fc^*^=kFc[1+0.001xFc^2^\l^3^/sin(2\q)]^-1/4^
_refine_ls_extinction_method SHELXL
_refine_ls_goodness_of_fit_ref 1.165
_refine_ls_hydrogen_treatment constr
_refine_ls_matrix_type full
_refine_ls_number_parameters 388
_refine_ls_number_reflns 5681
_refine_ls_number_restraints 2
_refine_ls_restrained_S_all 1.164
_refine_ls_R_factor_all 0.1227
_refine_ls_R_factor_gt 0.0735
_refine_ls_shift/su_max 0.048
_refine_ls_shift/su_mean 0.004
_refine_ls_structure_factor_coef Fsqd
_refine_ls_weighting_details 'calc w=1/[\s^2^(Fo^2^)+(0.1040P)^2^+0.0585P] where P=(Fo^2^+2Fc^2^)/3'
_refine_ls_weighting_scheme calc
_refine_ls_wR_factor_gt 0.1973
_refine_ls_wR_factor_ref 0.2147
_reflns_number_gt 3283
_reflns_number_total 5681
_reflns_threshold_expression >2sigma(I)
_cod_data_source_file b615673h.txt
_cod_data_source_block 3
_cod_depositor_comments
;
The following automatic conversions were performed:
'_symmetry_cell_setting' value 'Triclinic' changed to 'triclinic'
according to '/home/saulius/struct/CIF-dictionaries/cif_core.dic'
dictionary named 'cif_core.dic' version 2.4.1 from 2010-06-29.

Automatic conversion script
Id: cif_fix_enum 1527 2010-12-29 10:47:43Z saulius 
;
_cod_original_cell_volume 1621.52(9)
_cod_original_sg_symbol_H-M P-1
_cod_database_code 7052126

loop_
_symmetry_equiv_pos_as_xyz
'x, y, z'
'-x, -y, -z'

loop_
_atom_site_label
_atom_site_type_symbol
_atom_site_fract_x
_atom_site_fract_y
_atom_site_fract_z
_atom_site_U_iso_or_equiv
_atom_site_adp_type
_atom_site_occupancy
_atom_site_symmetry_multiplicity
_atom_site_calc_flag
_atom_site_refinement_flags
_atom_site_disorder_assembly
_atom_site_disorder_group
O1 O -0.2338(2) 0.3910(2) 0.57990(19) 0.0515(7) Uani 1 1 d . . .
O2 O -0.2437(2) 0.6061(2) 0.01119(18) 0.0450(6) Uani 1 1 d . . .
O3 O 0.4117(2) 0.2756(3) 0.5158(2) 0.0696(9) Uani 1 1 d . . .
O4 O 0.3117(2) 0.2111(2) 0.69382(19) 0.0535(7) Uani 1 1 d . . .
O5 O 0.1530(2) 0.3530(2) 0.27242(18) 0.0518(7) Uani 1 1 d . . .
O6 O 0.3303(2) 0.2951(2) 0.32018(19) 0.0511(7) Uani 1 1 d . . .
O7 O 0.1159(2) 0.6192(2) 0.15577(19) 0.0520(7) Uani 1 1 d . A .
O8 O 0.2877(2) 0.6488(3) 0.0193(2) 0.0588(8) Uani 1 1 d . A .
O9 O 0.3068(2) 0.8355(3) -0.1607(2) 0.0681(9) Uani 1 1 d . . .
O10 O 0.2507(2) 0.8422(3) -0.3177(2) 0.0719(9) Uani 1 1 d D . .
N1 N -0.0069(2) 0.3425(3) 0.6165(2) 0.0408(7) Uani 1 1 d . . .
H1N H -0.0838 0.3562 0.6596 0.049 Uiso 1 1 d R . .
N2 N -0.0584(2) 0.3950(2) 0.4367(2) 0.0395(7) Uani 1 1 d . . .
H2N H -0.0286 0.4122 0.3609 0.047 Uiso 1 1 d R . .
N3 N -0.1928(2) 0.4900(2) 0.2851(2) 0.0350(7) Uani 1 1 d . . .
N4 N -0.0798(2) 0.5987(2) 0.0777(2) 0.0368(7) Uani 1 1 d . . .
H4N H -0.0484 0.5728 0.1383 0.044 Uiso 1 1 d R . .
N5 N -0.0414(2) 0.6931(2) -0.1185(2) 0.0377(7) Uani 1 1 d . . .
H5N H -0.1104 0.6830 -0.1306 0.045 Uiso 1 1 d R . .
C1 C 0.0941(3) 0.3024(3) 0.6554(3) 0.0379(8) Uani 1 1 d . . .
H1 H 0.0951 0.2835 0.7340 0.045 Uiso 1 1 d R . .
C2 C 0.1935(3) 0.2929(3) 0.5666(3) 0.0361(8) Uani 1 1 d . . .
C3 C 0.1514(3) 0.3280(3) 0.4648(3) 0.0360(8) Uani 1 1 d . . .
C4 C 0.0265(3) 0.3579(3) 0.5012(3) 0.0365(8) Uani 1 1 d . . .
C5 C -0.1830(3) 0.4082(3) 0.4782(3) 0.0394(8) Uani 1 1 d . . .
C6 C -0.2502(3) 0.4412(3) 0.3888(3) 0.0374(8) Uani 1 1 d . . .
C7 C -0.3684(3) 0.4195(3) 0.4158(3) 0.0456(9) Uani 1 1 d . . .
H7 H -0.4070 0.3871 0.4926 0.055 Uiso 1 1 d R . .
C8 C -0.4298(3) 0.4451(4) 0.3325(3) 0.0536(10) Uani 1 1 d . . .
H8 H -0.5106 0.4284 0.3480 0.064 Uiso 1 1 d R . .
C9 C -0.3714(3) 0.4970(3) 0.2237(3) 0.0466(9) Uani 1 1 d . . .
H9 H -0.4104 0.5185 0.1626 0.056 Uiso 1 1 d R . .
C10 C -0.2541(3) 0.5182(3) 0.2044(3) 0.0351(8) Uani 1 1 d . . .
C11 C -0.1929(3) 0.5770(3) 0.0890(3) 0.0362(8) Uani 1 1 d . . .
C12 C -0.0090(3) 0.6576(3) -0.0190(3) 0.0348(8) Uani 1 1 d . . .
C13 C 0.1041(3) 0.6868(3) -0.0342(3) 0.0360(8) Uani 1 1 d . A .
C14 C 0.1391(3) 0.7468(3) -0.1504(3) 0.0388(8) Uani 1 1 d . . .
C15 C 0.0475(3) 0.7473(3) -0.1977(3) 0.0427(9) Uani 1 1 d . A .
H15 H 0.0461 0.7812 -0.2749 0.051 Uiso 1 1 d R . .
C16 C 0.3170(3) 0.2598(3) 0.5841(3) 0.0431(9) Uani 1 1 d . . .
C17 C 0.4264(3) 0.1780(4) 0.7251(3) 0.0583(11) Uani 1 1 d . . .
H17A H 0.4629 0.2443 0.7154 0.070 Uiso 1 1 d R . .
H17B H 0.4820 0.1261 0.6790 0.070 Uiso 1 1 d R . .
C18 C 0.3978(4) 0.1210(4) 0.8490(3) 0.0680(12) Uani 1 1 d . . .
H18A H 0.4707 0.0965 0.8751 0.102 Uiso 1 1 d R . .
H18B H 0.3417 0.1741 0.8935 0.102 Uiso 1 1 d R . .
H18C H 0.3608 0.0554 0.8569 0.102 Uiso 1 1 d R . .
C19 C 0.2103(3) 0.3271(3) 0.3449(3) 0.0400(9) Uani 1 1 d . . .
C20 C 0.3922(3) 0.2868(4) 0.2023(3) 0.0584(11) Uani 1 1 d . . .
H20A H 0.4747 0.3000 0.1839 0.070 Uiso 1 1 d R . .
H20B H 0.3500 0.3443 0.1535 0.070 Uiso 1 1 d R . .
C21 C 0.3909(4) 0.1742(5) 0.1804(4) 0.0855(16) Uani 1 1 d . . .
H21A H 0.4304 0.1689 0.1025 0.128 Uiso 1 1 d R . .
H21B H 0.4339 0.1170 0.2288 0.128 Uiso 1 1 d R . .
H21C H 0.3082 0.1617 0.1982 0.128 Uiso 1 1 d R . .
C22 C 0.1676(3) 0.6508(3) 0.0566(3) 0.0430(9) Uani 1 1 d . . .
C23 C 0.3548(4) 0.6166(5) 0.1043(4) 0.0756(14) Uani 1 1 d . . .
H23A H 0.4373 0.5834 0.0720 0.091 Uiso 1 1 d R A .
H23B H 0.3189 0.5613 0.1671 0.091 Uiso 1 1 d R . .
C24 C 0.3549(5) 0.7176(6) 0.1445(5) 0.1041(19) Uani 1 1 d . A .
H24A H 0.4003 0.6991 0.2008 0.156 Uiso 1 1 d R . .
H24B H 0.3914 0.7723 0.0813 0.156 Uiso 1 1 d R . .
H24C H 0.2721 0.7500 0.1770 0.156 Uiso 1 1 d R . .
C25 C 0.2425(3) 0.8096(3) -0.2055(3) 0.0488(10) Uani 1 1 d . A .
C26 C 0.3483(5) 0.9127(7) -0.3773(4) 0.0692(17) Uani 0.80 1 d PD A 1
H26A H 0.4291 0.8685 -0.3875 0.083 Uiso 0.80 1 d PR A 1
H26B H 0.3415 0.9700 -0.3339 0.083 Uiso 0.80 1 d PR A 1
C27 C 0.3204(5) 0.9767(6) -0.4874(6) 0.0853(19) Uani 0.80 1 d PD A 1
H27A H 0.3780 1.0271 -0.5298 0.128 Uiso 0.80 1 d PR A 1
H27B H 0.3271 0.9181 -0.5292 0.128 Uiso 0.80 1 d PR A 1
H27C H 0.2392 1.0200 -0.4755 0.128 Uiso 0.80 1 d PR A 1
C26A C 0.353(2) 0.8556(18) -0.4217(18) 0.098(10) Uiso 0.20 1 d PD A 2
H26C H 0.3639 0.8220 -0.4865 0.117 Uiso 0.20 1 d PR A 2
H26D H 0.4253 0.8351 -0.3946 0.117 Uiso 0.20 1 d PR A 2
C27A C 0.325(2) 0.9773(19) -0.403(2) 0.050(6) Uiso 0.20 1 d PD A 2
H27D H 0.3838 1.0173 -0.4620 0.075 Uiso 0.20 1 d PR A 2
H27E H 0.2500 0.9912 -0.4248 0.075 Uiso 0.20 1 d PR A 2
H27F H 0.3108 1.0043 -0.3338 0.075 Uiso 0.20 1 d PR A 2

loop_
_atom_site_aniso_label
_atom_site_aniso_U_11
_atom_site_aniso_U_22
_atom_site_aniso_U_33
_atom_site_aniso_U_23
_atom_site_aniso_U_13
_atom_site_aniso_U_12
O1 0.0400(14) 0.081(2) 0.0305(15) -0.0035(12) -0.0064(11) -0.0153(12)
O2 0.0421(14) 0.0591(17) 0.0378(14) -0.0022(11) -0.0199(11) -0.0108(11)
O3 0.0426(16) 0.116(3) 0.0500(17) 0.0049(16) -0.0191(14) -0.0246(16)
O4 0.0485(15) 0.0757(19) 0.0390(15) -0.0074(13) -0.0233(12) -0.0028(13)
O5 0.0385(14) 0.087(2) 0.0316(13) -0.0103(12) -0.0149(11) -0.0060(12)
O6 0.0344(14) 0.082(2) 0.0370(14) -0.0148(12) -0.0120(11) -0.0017(12)
O7 0.0470(15) 0.080(2) 0.0300(14) -0.0099(12) -0.0108(12) -0.0121(13)
O8 0.0367(15) 0.099(2) 0.0437(15) -0.0032(14) -0.0177(12) -0.0172(14)
O9 0.0509(17) 0.085(2) 0.0720(19) 0.0080(16) -0.0265(15) -0.0282(15)
O10 0.0571(17) 0.099(2) 0.0464(17) 0.0052(15) 0.0009(13) -0.0254(16)
N1 0.0383(16) 0.059(2) 0.0262(15) -0.0055(13) -0.0090(12) -0.0119(14)
N2 0.0335(16) 0.059(2) 0.0263(14) -0.0033(13) -0.0095(12) -0.0108(13)
N3 0.0311(14) 0.0447(18) 0.0308(16) -0.0075(13) -0.0089(12) -0.0082(12)
N4 0.0344(15) 0.0498(19) 0.0287(15) -0.0063(13) -0.0132(12) -0.0064(13)
N5 0.0353(15) 0.0454(18) 0.0321(15) -0.0032(13) -0.0129(12) -0.0046(13)
C1 0.039(2) 0.048(2) 0.0310(18) -0.0049(15) -0.0185(16) -0.0077(16)
C2 0.0353(19) 0.046(2) 0.0323(19) -0.0031(15) -0.0156(16) -0.0115(15)
C3 0.0299(18) 0.049(2) 0.0319(18) -0.0072(15) -0.0098(14) -0.0105(15)
C4 0.0369(19) 0.047(2) 0.0290(18) -0.0061(15) -0.0125(15) -0.0096(15)
C5 0.0326(19) 0.055(2) 0.031(2) -0.0053(16) -0.0047(15) -0.0142(16)
C6 0.0326(18) 0.046(2) 0.0316(19) -0.0052(15) -0.0072(15) -0.0068(15)
C7 0.035(2) 0.063(3) 0.038(2) -0.0048(17) -0.0082(16) -0.0137(17)
C8 0.035(2) 0.079(3) 0.050(2) -0.005(2) -0.0144(18) -0.0177(19)
C9 0.038(2) 0.063(3) 0.042(2) -0.0052(18) -0.0188(17) -0.0081(17)
C10 0.0316(18) 0.042(2) 0.0356(19) -0.0122(15) -0.0127(15) -0.0037(15)
C11 0.0354(19) 0.041(2) 0.0342(19) -0.0101(15) -0.0110(15) -0.0049(15)
C12 0.0363(19) 0.041(2) 0.0271(18) -0.0100(15) -0.0078(15) -0.0031(15)
C13 0.0370(19) 0.042(2) 0.0300(18) -0.0102(15) -0.0102(14) -0.0024(15)
C14 0.0359(19) 0.045(2) 0.0325(19) -0.0084(15) -0.0069(15) -0.0019(16)
C15 0.043(2) 0.050(2) 0.0324(19) -0.0058(16) -0.0109(16) -0.0027(17)
C16 0.046(2) 0.051(2) 0.037(2) -0.0073(17) -0.0157(18) -0.0116(17)
C17 0.055(2) 0.074(3) 0.056(2) -0.011(2) -0.037(2) -0.001(2)
C18 0.075(3) 0.077(3) 0.058(3) -0.005(2) -0.042(2) -0.001(2)
C19 0.0308(19) 0.057(2) 0.0331(19) -0.0061(16) -0.0099(16) -0.0097(16)
C20 0.042(2) 0.092(3) 0.035(2) -0.017(2) -0.0058(17) 0.000(2)
C21 0.081(3) 0.109(5) 0.062(3) -0.035(3) -0.019(2) 0.014(3)
C22 0.040(2) 0.054(2) 0.038(2) -0.0119(17) -0.0107(17) -0.0105(17)
C23 0.056(3) 0.114(4) 0.066(3) -0.009(3) -0.032(2) -0.019(3)
C24 0.113(4) 0.135(6) 0.081(4) 0.001(4) -0.047(3) -0.046(4)
C25 0.040(2) 0.055(3) 0.041(2) -0.0014(18) -0.0051(18) -0.0010(18)
C26 0.051(3) 0.080(5) 0.057(4) 0.014(4) 0.004(3) -0.023(3)
C27 0.072(4) 0.090(5) 0.075(4) 0.011(4) -0.003(3) -0.024(3)

loop_
_atom_type_symbol
_atom_type_description
_atom_type_scat_dispersion_real
_atom_type_scat_dispersion_imag
_atom_type_scat_source
C C 0.0033 0.0016 'International Tables Vol C Tables 4.2.6.8 and 6.1.1.4'
H H 0.0000 0.0000 'International Tables Vol C Tables 4.2.6.8 and 6.1.1.4'
N N 0.0061 0.0033 'International Tables Vol C Tables 4.2.6.8 and 6.1.1.4'
O O 0.0106 0.0060 'International Tables Vol C Tables 4.2.6.8 and 6.1.1.4'
Cl Cl 0.1484 0.1585 'International Tables Vol C Tables 4.2.6.8 and 6.1.1.4'

loop_
_geom_angle_atom_site_label_1
_geom_angle_atom_site_label_2
_geom_angle_atom_site_label_3
_geom_angle
_geom_angle_site_symmetry_1
_geom_angle_site_symmetry_3
_geom_angle_publ_flag
C16 O4 C17 116.6(3) . . ?
C19 O6 C20 116.9(3) . . ?
C22 O8 C23 116.4(3) . . ?
C25 O10 C26A 134.7(13) . . ?
C25 O10 C26 112.2(3) . . ?
C1 N1 C4 108.9(3) . . ?
C1 N1 H1N 125.8 . . ?
C4 N1 H1N 125.3 . . ?
C5 N2 C4 126.0(3) . . ?
C5 N2 H2N 117.2 . . ?
C4 N2 H2N 116.8 . . ?
C6 N3 C10 117.3(3) . . ?
C11 N4 C12 125.5(3) . . ?
C11 N4 H4N 117.4 . . ?
C12 N4 H4N 117.2 . . ?
C12 N5 C15 109.0(3) . . ?
C12 N5 H5N 125.7 . . ?
C15 N5 H5N 125.3 . . ?
C2 C1 N1 109.4(3) . . ?
C2 C1 H1 125.2 . . ?
N1 C1 H1 125.3 . . ?
C1 C2 C3 107.2(3) . . ?
C1 C2 C16 120.9(3) . . ?
C3 C2 C16 131.8(3) . . ?
C4 C3 C2 105.4(3) . . ?
C4 C3 C19 120.4(3) . . ?
C2 C3 C19 133.9(3) . . ?
N1 C4 C3 109.1(3) . . ?
N1 C4 N2 122.3(3) . . ?
C3 C4 N2 128.6(3) . . ?
O1 C5 N2 122.9(3) . . ?
O1 C5 C6 123.1(3) . . ?
N2 C5 C6 114.0(3) . . ?
N3 C6 C7 123.0(3) . . ?
N3 C6 C5 117.9(3) . . ?
C7 C6 C5 119.1(3) . . ?
C8 C7 C6 119.7(3) . . ?
C8 C7 H7 120.6 . . ?
C6 C7 H7 119.8 . . ?
C7 C8 C9 118.0(3) . . ?
C7 C8 H8 121.5 . . ?
C9 C8 H8 120.4 . . ?
C10 C9 C8 118.7(3) . . ?
C10 C9 H9 119.6 . . ?
C8 C9 H9 121.7 . . ?
N3 C10 C9 123.3(3) . . ?
N3 C10 C11 118.0(3) . . ?
C9 C10 C11 118.7(3) . . ?
O2 C11 N4 123.0(3) . . ?
O2 C11 C10 121.6(3) . . ?
N4 C11 C10 115.3(3) . . ?
N5 C12 N4 122.9(3) . . ?
N5 C12 C13 108.8(3) . . ?
N4 C12 C13 128.2(3) . . ?
C12 C13 C14 106.3(3) . . ?
C12 C13 C22 121.3(3) . . ?
C14 C13 C22 132.3(3) . . ?
C15 C14 C13 106.2(3) . . ?
C15 C14 C25 125.0(3) . . ?
C13 C14 C25 128.4(3) . . ?
C14 C15 N5 109.7(3) . . ?
C14 C15 H15 124.8 . . ?
N5 C15 H15 125.5 . . ?
O3 C16 O4 121.9(3) . . ?
O3 C16 C2 127.8(3) . . ?
O4 C16 C2 110.3(3) . . ?
O4 C17 C18 106.8(3) . . ?
O4 C17 H17A 110.7 . . ?
C18 C17 H17A 109.4 . . ?
O4 C17 H17B 110.3 . . ?
C18 C17 H17B 110.8 . . ?
H17A C17 H17B 108.9 . . ?
C17 C18 H18A 110.9 . . ?
C17 C18 H18B 109.5 . . ?
H18A C18 H18B 109.5 . . ?
C17 C18 H18C 108.0 . . ?
H18A C18 H18C 109.5 . . ?
H18B C18 H18C 109.5 . . ?
O5 C19 O6 122.4(3) . . ?
O5 C19 C3 122.5(3) . . ?
O6 C19 C3 115.1(3) . . ?
O6 C20 C21 110.8(4) . . ?
O6 C20 H20A 110.7 . . ?
C21 C20 H20A 110.0 . . ?
O6 C20 H20B 109.1 . . ?
C21 C20 H20B 107.9 . . ?
H20A C20 H20B 108.2 . . ?
C20 C21 H21A 111.1 . . ?
C20 C21 H21B 107.6 . . ?
H21A C21 H21B 109.5 . . ?
C20 C21 H21C 109.7 . . ?
H21A C21 H21C 109.5 . . ?
H21B C21 H21C 109.5 . . ?
O7 C22 O8 123.3(3) . . ?
O7 C22 C13 122.9(3) . . ?
O8 C22 C13 113.7(3) . . ?
O8 C23 C24 108.9(4) . . ?
O8 C23 H23A 109.8 . . ?
C24 C23 H23A 109.4 . . ?
O8 C23 H23B 111.1 . . ?
C24 C23 H23B 109.3 . . ?
H23A C23 H23B 108.4 . . ?
C23 C24 H24A 110.9 . . ?
C23 C24 H24B 108.7 . . ?
H24A C24 H24B 109.5 . . ?
C23 C24 H24C 108.8 . . ?
H24A C24 H24C 109.5 . . ?
H24B C24 H24C 109.5 . . ?
O9 C25 O10 123.0(3) . . ?
O9 C25 C14 127.4(3) . . ?
O10 C25 C14 109.4(3) . . ?
O10 C26 C27 106.7(4) . . ?
O10 C26 H26A 113.3 . . ?
C27 C26 H26A 112.9 . . ?
O10 C26 H26B 108.6 . . ?
C27 C26 H26B 106.2 . . ?
H26A C26 H26B 108.8 . . ?
C27 C26 H26D 109.1 . . ?
H26D C26 H27D 109.0 . . ?
C26 C27 H27A 111.8 . . ?
C26 C27 H27B 104.9 . . ?
H27A C27 H27B 109.5 . . ?
C26 C27 H27C 111.6 . . ?
H27A C27 H27C 109.5 . . ?
H27B C27 H27C 109.5 . . ?
O10 C26A C27A 81.9(14) . . ?
O10 C26A H26A 102.4 . . ?
O10 C26A H26D 104.9 . . ?
H26C C26A H26D 110.9 . . ?
C26A C27A H26B 103.3 . . ?
C26A C27A H27D 106.1 . . ?
H26B C27A H27D 109.4 . . ?
H27D C27A H27E 109.5 . . ?
H27D C27A H27F 109.5 . . ?
H27E C27A H27F 109.5 . . ?

loop_
_geom_bond_atom_site_label_1
_geom_bond_atom_site_label_2
_geom_bond_distance
_geom_bond_site_symmetry_2
_geom_bond_publ_flag
O1 C5 1.224(4) . ?
O2 C11 1.230(4) . ?
O3 C16 1.198(4) . ?
O4 C16 1.350(4) . ?
O4 C17 1.447(4) . ?
O5 C19 1.225(4) . ?
O6 C19 1.323(4) . ?
O6 C20 1.457(4) . ?
O7 C22 1.218(4) . ?
O8 C22 1.331(4) . ?
O8 C23 1.436(4) . ?
O9 C25 1.192(4) . ?
O10 C25 1.348(4) . ?
O10 C26A 1.484(11) . ?
O10 C26 1.485(6) . ?
N1 C1 1.352(4) . ?
N1 C4 1.359(4) . ?
N1 H1N 0.9000 . ?
N2 C5 1.373(4) . ?
N2 C4 1.390(4) . ?
N2 H2N 0.9001 . ?
N3 C6 1.334(4) . ?
N3 C10 1.344(4) . ?
N4 C11 1.360(4) . ?
N4 C12 1.383(4) . ?
N4 H4N 0.8999 . ?
N5 C12 1.354(4) . ?
N5 C15 1.367(4) . ?
N5 H5N 0.9000 . ?
C1 C2 1.351(4) . ?
C1 H1 0.9599 . ?
C2 C3 1.439(4) . ?
C2 C16 1.470(5) . ?
C3 C4 1.378(4) . ?
C3 C19 1.457(4) . ?
C5 C6 1.483(5) . ?
C6 C7 1.386(5) . ?
C7 C8 1.376(5) . ?
C7 H7 0.9600 . ?
C8 C9 1.395(5) . ?
C8 H8 0.9600 . ?
C9 C10 1.385(5) . ?
C9 H9 0.9600 . ?
C10 C11 1.492(5) . ?
C12 C13 1.387(5) . ?
C13 C14 1.445(4) . ?
C13 C22 1.467(5) . ?
C14 C15 1.365(5) . ?
C14 C25 1.473(5) . ?
C15 H15 0.9600 . ?
C17 C18 1.510(5) . ?
C17 H17A 0.9601 . ?
C17 H17B 0.9600 . ?
C18 H18A 0.9599 . ?
C18 H18B 0.9600 . ?
C18 H18C 0.9601 . ?
C20 C21 1.463(6) . ?
C20 H20A 0.9600 . ?
C20 H20B 0.9599 . ?
C21 H21A 0.9600 . ?
C21 H21B 0.9600 . ?
C21 H21C 0.9599 . ?
C23 C24 1.437(7) . ?
C23 H23A 0.9599 . ?
C23 H23B 0.9600 . ?
C24 H24A 0.9601 . ?
C24 H24B 0.9600 . ?
C24 H24C 0.9600 . ?
C26 C27 1.502(7) . ?
C26 H26A 0.9600 . ?
C26 H26B 0.9600 . ?
C27 H27A 0.9600 . ?
C27 H27B 0.9600 . ?
C27 H27C 0.9600 . ?
C26A C27A 1.501(12) . ?
C26A H26C 0.9601 . ?
C26A H26D 0.9600 . ?
C27A H27D 0.9601 . ?
C27A H27E 0.9600 . ?
C27A H27F 0.9600 . ?

loop_
_geom_hbond_atom_site_label_D
_geom_hbond_atom_site_label_H
_geom_hbond_atom_site_label_A
_geom_hbond_distance_DH
_geom_hbond_distance_HA
_geom_hbond_distance_DA
_geom_hbond_angle_DHA
_geom_hbond_site_symmetry_A
N1 H1N O1 0.90 2.18 2.725(3) 118.7 .
N2 H2N O5 0.90 2.12 2.734(3) 124.3 .
N4 H4N O7 0.90 2.20 2.816(3) 125.5 .
N5 H5N O2 0.90 2.15 2.702(3) 118.5 .
N1 H1N O7 0.90 2.32 2.866(3) 119.2 2_566
N5 H5N O5 0.90 2.15 2.846(3) 133.7 2_565

loop_
_geom_torsion_atom_site_label_1
_geom_torsion_atom_site_label_2
_geom_torsion_atom_site_label_3
_geom_torsion_atom_site_label_4
_geom_torsion
_geom_torsion_site_symmetry_1
_geom_torsion_site_symmetry_2
_geom_torsion_site_symmetry_3
_geom_torsion_site_symmetry_4
_geom_torsion_publ_flag
C4 N1 C1 C2 0.9(4) . . . . ?
N1 C1 C2 C3 -0.9(4) . . . . ?
N1 C1 C2 C16 175.1(3) . . . . ?
C1 C2 C3 C4 0.7(4) . . . . ?
C16 C2 C3 C4 -174.8(4) . . . . ?
C1 C2 C3 C19 -173.2(4) . . . . ?
C16 C2 C3 C19 11.3(7) . . . . ?
C1 N1 C4 C3 -0.4(4) . . . . ?
C1 N1 C4 N2 177.8(3) . . . . ?
C2 C3 C4 N1 -0.2(4) . . . . ?
C19 C3 C4 N1 174.7(3) . . . . ?
C2 C3 C4 N2 -178.3(3) . . . . ?
C19 C3 C4 N2 -3.4(6) . . . . ?
C5 N2 C4 N1 -7.7(5) . . . . ?
C5 N2 C4 C3 170.2(3) . . . . ?
C4 N2 C5 O1 2.2(6) . . . . ?
C4 N2 C5 C6 -175.8(3) . . . . ?
C10 N3 C6 C7 -0.3(5) . . . . ?
C10 N3 C6 C5 179.2(3) . . . . ?
O1 C5 C6 N3 160.7(3) . . . . ?
N2 C5 C6 N3 -21.3(5) . . . . ?
O1 C5 C6 C7 -19.8(5) . . . . ?
N2 C5 C6 C7 158.2(3) . . . . ?
N3 C6 C7 C8 2.3(6) . . . . ?
C5 C6 C7 C8 -177.2(3) . . . . ?
C6 C7 C8 C9 -2.6(6) . . . . ?
C7 C8 C9 C10 1.2(6) . . . . ?
C6 N3 C10 C9 -1.2(5) . . . . ?
C6 N3 C10 C11 177.7(3) . . . . ?
C8 C9 C10 N3 0.7(5) . . . . ?
C8 C9 C10 C11 -178.1(3) . . . . ?
C12 N4 C11 O2 1.8(5) . . . . ?
C12 N4 C11 C10 -176.3(3) . . . . ?
N3 C10 C11 O2 -179.4(3) . . . . ?
C9 C10 C11 O2 -0.5(5) . . . . ?
N3 C10 C11 N4 -1.3(4) . . . . ?
C9 C10 C11 N4 177.6(3) . . . . ?
C15 N5 C12 N4 -179.3(3) . . . . ?
C15 N5 C12 C13 -1.4(4) . . . . ?
C11 N4 C12 N5 -5.5(5) . . . . ?
C11 N4 C12 C13 176.9(3) . . . . ?
N5 C12 C13 C14 1.7(4) . . . . ?
N4 C12 C13 C14 179.6(3) . . . . ?
N5 C12 C13 C22 -174.8(3) . . . . ?
N4 C12 C13 C22 3.0(5) . . . . ?
C12 C13 C14 C15 -1.4(4) . . . . ?
C22 C13 C14 C15 174.6(4) . . . . ?
C12 C13 C14 C25 170.8(3) . . . . ?
C22 C13 C14 C25 -13.1(6) . . . . ?
C13 C14 C15 N5 0.6(4) . . . . ?
C25 C14 C15 N5 -172.0(3) . . . . ?
C12 N5 C15 C14 0.4(4) . . . . ?
C17 O4 C16 O3 -0.3(5) . . . . ?
C17 O4 C16 C2 -177.6(3) . . . . ?
C1 C2 C16 O3 -159.5(4) . . . . ?
C3 C2 C16 O3 15.5(6) . . . . ?
C1 C2 C16 O4 17.6(5) . . . . ?
C3 C2 C16 O4 -167.4(4) . . . . ?
C16 O4 C17 C18 -177.3(3) . . . . ?
C20 O6 C19 O5 -2.7(5) . . . . ?
C20 O6 C19 C3 176.7(3) . . . . ?
C4 C3 C19 O5 0.5(5) . . . . ?
C2 C3 C19 O5 173.6(4) . . . . ?
C4 C3 C19 O6 -178.9(3) . . . . ?
C2 C3 C19 O6 -5.7(6) . . . . ?
C19 O6 C20 C21 -85.4(4) . . . . ?
C23 O8 C22 O7 -5.5(5) . . . . ?
C23 O8 C22 C13 178.7(3) . . . . ?
C12 C13 C22 O7 -18.2(5) . . . . ?
C14 C13 C22 O7 166.3(4) . . . . ?
C12 C13 C22 O8 157.7(3) . . . . ?
C14 C13 C22 O8 -17.8(5) . . . . ?
C22 O8 C23 C24 -87.1(5) . . . . ?
C26A O10 C25 O9 38.2(14) . . . . ?
C26 O10 C25 O9 0.2(6) . . . . ?
C26A O10 C25 C14 -145.8(13) . . . . ?
C26 O10 C25 C14 176.2(5) . . . . ?
C15 C14 C25 O9 160.1(4) . . . . ?
C13 C14 C25 O9 -10.9(6) . . . . ?
C15 C14 C25 O10 -15.8(5) . . . . ?
C13 C14 C25 O10 173.3(3) . . . . ?
C25 O10 C26 C27 -160.5(5) . . . . ?
C26A O10 C26 C27 64.3(18) . . . . ?
C25 O10 C26A C27A -93.6(16) . . . . ?
C26 O10 C26A C27A -26.9(11) . . . . ?
